data_4110576
loop_
_publ_author_name
'Brandi L. Schottel'
'Helen T. Chifotides'
'Mikhail Shatruk'
'Abdellatif Chouai'
'Lisa M. P\'erez'
'John Bacsa'
'Kim R. Dunbar'

_publ_contact_author_address
; 
Department of Chemistry
Texas A&M University
PO Box 30012 
College Station 
Texas 77842-3012 
USA
;
_publ_contact_author_email bschottel@mail.chem.tamu.edu
_publ_contact_author_fax (979)8457177
_publ_contact_author_name 'Schottel, Brandi'
_publ_contact_author_phone (979)8621485
_publ_section_title
;
 Anion-\p Interactions as Controlling Elements in Self-Assembly Reactions
 of Ag(I) Complexes with \p-Acidic Aromatic Rings
;
_journal_name_full 'Journal of the American Chemical Society'
_journal_page_first 5895
_journal_page_last 5912
_journal_paper_doi 10.1021/ja0606273
_journal_volume 128
_journal_year 2006
_chemical_formula_sum 'C65 H55 Ag4 B4 F16 N19 O6'
_chemical_formula_weight 1977.00
_chemical_name_common '[Ag4(bppn)4][BF4]4 . 3CH3NO2 . C6H6'
_space_group_IT_number 14
_symmetry_cell_setting monoclinic
_symmetry_space_group_name_Hall '-P 2yn'
_symmetry_space_group_name_H-M 'P 1 21/n 1'
_atom_sites_solution_hydrogens geom
_atom_sites_solution_primary direct
_atom_sites_solution_secondary difmap
_audit_creation_method SHELXL-97
_cell_angle_alpha 90.00
_cell_angle_beta 94.79(3)
_cell_angle_gamma 90.00
_cell_formula_units_Z 4
_cell_length_a 15.655(7)
_cell_length_b 28.374(13)
_cell_length_c 16.335(10)
_cell_measurement_temperature 383(2)
_cell_volume 7231(6)
_computing_cell_refinement 'SMART V5.625 (Bruker, 2000)'
_computing_data_collection 'SMART V5.625 (Bruker, 2000)'
_computing_data_reduction 'SAINT V6.32 (Bruker, 2001)'
_computing_molecular_graphics 'X-Seed (Barbour, 2001)'
_computing_structure_refinement 'SHELXL-97 (Sheldrick, 1997)'
_computing_structure_solution 'SHELXS-97 (Sheldrick, 1997)'
_diffrn_ambient_temperature 383(2)
_diffrn_measured_fraction_theta_full 1.000
_diffrn_measured_fraction_theta_max 1.000
_diffrn_measurement_device_type 'SMART APEX CCD area-detector'
_diffrn_measurement_method 'profile data from \w scans'
_diffrn_radiation_monochromator graphite
_diffrn_radiation_source 'fine-focus sealed tube'
_diffrn_radiation_type MoK\a
_diffrn_radiation_wavelength 0.71073
_diffrn_reflns_av_R_equivalents 0.0977
_diffrn_reflns_av_sigmaI/netI 0.0791
_diffrn_reflns_limit_h_max 19
_diffrn_reflns_limit_h_min -19
_diffrn_reflns_limit_k_max 35
_diffrn_reflns_limit_k_min -35
_diffrn_reflns_limit_l_max 15
_diffrn_reflns_limit_l_min -20
_diffrn_reflns_number 77086
_diffrn_reflns_theta_full 26.37
_diffrn_reflns_theta_max 26.37
_diffrn_reflns_theta_min 1.44
_exptl_absorpt_coefficient_mu 1.175
_exptl_absorpt_correction_type multi-scan
_exptl_absorpt_process_details 'SADABS V2.03 (Bruker, 2003)'
_exptl_crystal_colour yellow
_exptl_crystal_density_diffrn 1.816
_exptl_crystal_description block
_exptl_crystal_F_000 3912
_exptl_crystal_size_max 0.35
_exptl_crystal_size_mid 0.10
_exptl_crystal_size_min 0.06
_refine_diff_density_max 0.838
_refine_diff_density_min -0.803
_refine_diff_density_rms 0.147
_refine_ls_extinction_coef 0.00019(4)
_refine_ls_extinction_expression Fc^*^=kFc[1+0.001xFc^2^\l^3^/sin(2\q)]^-1/4^
_refine_ls_extinction_method SHELXL
_refine_ls_goodness_of_fit_ref 1.046
_refine_ls_hydrogen_treatment mixed
_refine_ls_matrix_type full
_refine_ls_number_parameters 1022
_refine_ls_number_reflns 14799
_refine_ls_number_restraints 0
_refine_ls_restrained_S_all 1.046
_refine_ls_R_factor_all 0.1308
_refine_ls_R_factor_gt 0.0485
_refine_ls_shift/su_max 0.001
_refine_ls_shift/su_mean 0.000
_refine_ls_structure_factor_coef Fsqd
_refine_ls_weighting_details 'calc w=1/[\s^2^(Fo^2^)+(0.0617P)^2^+22.0788P] where P=(Fo^2^+2Fc^2^)/3'
_refine_ls_weighting_scheme calc
_refine_ls_wR_factor_gt 0.1124
_refine_ls_wR_factor_ref 0.1582
_reflns_number_gt 7664
_reflns_number_total 14799
_reflns_threshold_expression >2sigma(I)
_cod_data_source_file ja0606273si20060203_043835.cif
_cod_data_source_block f:\structures\brandi\comp9\p21_n
_cod_original_cell_volume 7230(7)
_cod_database_code 4110576

loop_
_symmetry_equiv_pos_as_xyz
'x, y, z'
'-x+1/2, y+1/2, -z+1/2'
'-x, -y, -z'
'x-1/2, -y-1/2, z-1/2'

loop_
_atom_site_label
_atom_site_type_symbol
_atom_site_fract_x
_atom_site_fract_y
_atom_site_fract_z
_atom_site_U_iso_or_equiv
_atom_site_adp_type
_atom_site_occupancy
_atom_site_symmetry_multiplicity
_atom_site_calc_flag
_atom_site_refinement_flags
_atom_site_disorder_assembly
_atom_site_disorder_group
Ag1 Ag 0.89763(4) 0.026399(19) 0.23496(3) 0.02433(14) Uani 1 1 d . . .
Ag2 Ag 0.75438(4) 0.131608(18) 0.25744(3) 0.02287(14) Uani 1 1 d . . .
Ag3 Ag 0.76191(4) -0.078074(18) 0.26470(3) 0.02495(15) Uani 1 1 d . . .
Ag4 Ag 0.62525(4) 0.02580(2) 0.28795(3) 0.02833(15) Uani 1 1 d . . .
F5 F 0.4679(3) 0.19471(18) 0.4337(4) 0.0658(16) Uani 1 1 d . . .
F6 F 0.6047(3) 0.19862(18) 0.4862(3) 0.0559(14) Uani 1 1 d . . .
F7 F 0.5706(4) 0.20939(18) 0.3509(3) 0.0746(19) Uani 1 1 d . . .
F8 F 0.5596(3) 0.13673(14) 0.4042(3) 0.0389(11) Uani 1 1 d . . .
F9 F 0.4957(3) -0.06136(15) 0.1486(3) 0.0423(12) Uani 1 1 d . . .
F10 F 0.5153(4) -0.1157(2) 0.2508(3) 0.0742(19) Uani 1 1 d . . .
F11 F 0.5629(3) -0.13002(16) 0.1263(4) 0.0582(15) Uani 1 1 d . . .
F12 F 0.4219(3) -0.12989(17) 0.1412(3) 0.0440(12) Uani 1 1 d . . .
F13 F 1.0137(3) -0.13918(14) 0.2336(2) 0.0321(10) Uani 1 1 d . . .
F14 F 0.9362(3) -0.13959(15) 0.3449(3) 0.0433(12) Uani 1 1 d . . .
F15 F 1.0243(3) -0.07835(15) 0.3262(3) 0.0402(11) Uani 1 1 d . . .
F16 F 1.0790(3) -0.15022(19) 0.3613(3) 0.0578(15) Uani 1 1 d . . .
F1A F 1.1444(4) 0.1435(2) 0.1694(3) 0.0423(16) Uiso 0.859(9) 1 d P A -1
F2A F 1.2884(4) 0.1513(2) 0.1834(3) 0.0505(19) Uiso 0.859(9) 1 d P A -1
F3A F 1.2032(4) 0.21629(19) 0.1805(3) 0.0436(17) Uiso 0.859(9) 1 d P A -1
F4A F 1.2110(4) 0.1665(2) 0.2908(3) 0.0437(16) Uiso 0.859(9) 1 d P A -1
F1B F 1.136(3) 0.1719(16) 0.202(3) 0.067(13) Uiso 0.141(9) 1 d P A -2
F2B F 1.260(2) 0.2051(11) 0.1722(18) 0.036(9) Uiso 0.141(9) 1 d P A -2
F3B F 1.262(3) 0.1544(16) 0.286(3) 0.071(14) Uiso 0.141(9) 1 d P A -2
F4B F 1.199(4) 0.1285(19) 0.154(3) 0.097(18) Uiso 0.141(9) 1 d P A -2
O1SA O 1.0244(5) 0.2593(3) 0.2466(5) 0.077(2) Uani 1 1 d . . .
O2SA O 0.8008(4) 0.1577(2) 0.8107(4) 0.0481(16) Uani 1 1 d . . .
O3SA O 0.9460(3) 0.14334(19) 0.0989(4) 0.0412(14) Uani 1 1 d . . .
O1SB O 1.1388(5) 0.2696(2) 0.3243(4) 0.062(2) Uani 1 1 d . . .
O2SB O 0.8700(5) 0.1878(3) 0.9158(4) 0.080(2) Uani 1 1 d . . .
O3SB O 0.8796(3) 0.20672(19) 0.1260(4) 0.0391(14) Uani 1 1 d . . .
N1 N 0.9243(3) -0.01372(17) 0.1201(3) 0.0174(12) Uani 1 1 d . . .
N2 N 0.8170(3) 0.06086(18) 0.1229(3) 0.0178(12) Uani 1 1 d . . .
N3 N 0.7722(3) 0.10089(18) 0.1308(3) 0.0180(12) Uani 1 1 d . . .
N4 N 0.6811(4) 0.17910(19) 0.1563(3) 0.0205(13) Uani 1 1 d . . .
N5 N 0.8177(4) 0.18576(19) 0.3540(3) 0.0229(13) Uani 1 1 d . . .
N6 N 0.7380(3) 0.10516(18) 0.3877(3) 0.0173(12) Uani 1 1 d . . .
N7 N 0.6969(4) 0.06459(19) 0.3987(3) 0.0186(12) Uani 1 1 d . . .
N8 N 0.5971(4) -0.01215(19) 0.4049(4) 0.0227(13) Uani 1 1 d . . .
N9 N 0.5517(4) 0.0736(2) 0.1904(4) 0.0262(14) Uani 1 1 d . . .
N10 N 0.6507(4) -0.00108(19) 0.1600(3) 0.0202(13) Uani 1 1 d . . .
N11 N 0.6938(3) -0.04117(18) 0.1518(3) 0.0167(12) Uani 1 1 d . . .
N12 N 0.7854(4) -0.12051(19) 0.1499(3) 0.0220(13) Uani 1 1 d . . .
N13 N 0.7301(3) -0.11615(19) 0.3826(3) 0.0202(13) Uani 1 1 d . . .
N14 N 0.8276(3) -0.03887(18) 0.3743(3) 0.0171(12) Uani 1 1 d . . .
N15 N 0.8698(3) 0.00121(19) 0.3640(3) 0.0190(12) Uani 1 1 d . . .
N16 N 0.9628(4) 0.07760(19) 0.3300(3) 0.0209(13) Uani 1 1 d . . .
N1S N 1.0942(6) 0.2771(3) 0.2616(5) 0.048(2) Uani 1 1 d . . .
N2S N 0.8441(4) 0.1887(2) 0.8449(4) 0.0375(16) Uani 1 1 d . . .
N3S N 0.9389(4) 0.1859(2) 0.0977(4) 0.0262(14) Uani 1 1 d . . .
C1 C 0.9699(4) -0.0540(2) 0.1215(4) 0.0228(15) Uani 1 1 d . . .
H1 H 0.9989 -0.0635 0.1708 0.027 Uiso 1 1 calc R . .
C2 C 0.9753(5) -0.0817(2) 0.0529(4) 0.0242(16) Uani 1 1 d . . .
H2 H 1.0078 -0.1092 0.0560 0.029 Uiso 1 1 calc R . .
C3 C 0.9322(5) -0.0683(2) -0.0207(4) 0.0258(16) Uani 1 1 d . . .
H3 H 0.9344 -0.0867 -0.0676 0.031 Uiso 1 1 calc R . .
C4 C 0.8857(4) -0.0268(2) -0.0222(4) 0.0208(15) Uani 1 1 d . . .
H4 H 0.8564 -0.0167 -0.0709 0.025 Uiso 1 1 calc R . .
C5 C 0.8828(4) -0.0006(2) 0.0482(4) 0.0189(15) Uani 1 1 d . . .
C6 C 0.8319(4) 0.0441(2) 0.0496(4) 0.0147(14) Uani 1 1 d . . .
C7 C 0.7999(4) 0.0676(2) -0.0227(4) 0.0198(15) Uani 1 1 d . . .
H7 H 0.8107 0.0563 -0.0743 0.024 Uiso 1 1 calc R . .
C8 C 0.7523(4) 0.1075(2) -0.0144(4) 0.0219(15) Uani 1 1 d . . .
H8 H 0.7282 0.1233 -0.0606 0.026 Uiso 1 1 calc R . .
C9 C 0.7405(4) 0.1241(2) 0.0637(4) 0.0185(15) Uani 1 1 d . . .
C10 C 0.6940(4) 0.1687(2) 0.0774(4) 0.0175(14) Uani 1 1 d . . .
C11 C 0.6631(5) 0.1971(2) 0.0124(5) 0.0276(17) Uani 1 1 d . . .
H11 H 0.6702 0.1882 -0.0414 0.033 Uiso 1 1 calc R . .
C12 C 0.6219(5) 0.2387(3) 0.0283(5) 0.0333(19) Uani 1 1 d . . .
H12 H 0.6029 0.2587 -0.0145 0.040 Uiso 1 1 calc R . .
C13 C 0.6092(5) 0.2503(3) 0.1094(5) 0.0337(19) Uani 1 1 d . . .
H13 H 0.5814 0.2779 0.1221 0.040 Uiso 1 1 calc R . .
C14 C 0.6397(5) 0.2190(3) 0.1707(5) 0.0299(18) Uani 1 1 d . . .
H14 H 0.6307 0.2263 0.2248 0.036 Uiso 1 1 calc R . .
C15 C 0.8601(5) 0.2244(2) 0.3348(5) 0.0285(18) Uani 1 1 d . . .
H15 H 0.8695 0.2295 0.2800 0.034 Uiso 1 1 calc R . .
C16 C 0.8911(5) 0.2576(3) 0.3927(5) 0.0319(18) Uani 1 1 d . . .
H16 H 0.9198 0.2844 0.3773 0.038 Uiso 1 1 calc R . .
C17 C 0.8775(5) 0.2492(3) 0.4742(5) 0.0340(19) Uani 1 1 d . . .
H17 H 0.8970 0.2704 0.5149 0.041 Uiso 1 1 calc R . .
C18 C 0.8345(5) 0.2088(3) 0.4940(4) 0.0278(17) Uani 1 1 d . . .
H18 H 0.8254 0.2023 0.5484 0.033 Uiso 1 1 calc R . .
C19 C 0.8051(4) 0.1781(2) 0.4324(4) 0.0197(15) Uani 1 1 d . . .
C20 C 0.7607(4) 0.1335(2) 0.4517(4) 0.0171(14) Uani 1 1 d . . .
C21 C 0.7423(5) 0.1199(2) 0.5316(4) 0.0275(17) Uani 1 1 d . . .
H21 H 0.7591 0.1390 0.5764 0.033 Uiso 1 1 calc R . .
C22 C 0.7001(5) 0.0791(2) 0.5422(4) 0.0262(17) Uani 1 1 d . . .
H22 H 0.6865 0.0698 0.5942 0.031 Uiso 1 1 calc R . .
C23 C 0.6773(4) 0.0510(2) 0.4737(4) 0.0210(15) Uani 1 1 d . . .
C24 C 0.6310(4) 0.0055(2) 0.4771(4) 0.0232(16) Uani 1 1 d . . .
C25 C 0.6245(5) -0.0176(2) 0.5510(4) 0.0269(17) Uani 1 1 d . . .
H25 H 0.6491 -0.0047 0.5997 0.032 Uiso 1 1 calc R . .
C26 C 0.5810(5) -0.0601(3) 0.5516(5) 0.036(2) Uani 1 1 d . . .
H26 H 0.5754 -0.0759 0.6007 0.043 Uiso 1 1 calc R . .
C27 C 0.5462(5) -0.0785(3) 0.4782(5) 0.037(2) Uani 1 1 d . . .
H27 H 0.5162 -0.1068 0.4767 0.045 Uiso 1 1 calc R . .
C28 C 0.5570(5) -0.0537(3) 0.4067(5) 0.0314(18) Uani 1 1 d . . .
H28 H 0.5350 -0.0667 0.3570 0.038 Uiso 1 1 calc R . .
C29 C 0.5081(5) 0.1125(3) 0.2085(5) 0.0314(18) Uani 1 1 d . . .
H29 H 0.5029 0.1197 0.2634 0.038 Uiso 1 1 calc R . .
C30 C 0.4708(3) 0.14242(16) 0.1488(3) 0.039(2) Uani 1 1 d . . .
H30 H 0.4399 0.1687 0.1632 0.046 Uiso 1 1 calc R . .
C59 C 0.1637(3) -0.00419(16) 0.2605(3) 0.0335(19) Uani 1 1 d R . .
H59 H 0.1070 -0.0043 0.2737 0.040 Uiso 1 1 d R . .
C62 C 0.3377(3) -0.00347(16) 0.2210(3) 0.039(2) Uani 1 1 d R . .
H62 H 0.3947 -0.0036 0.2091 0.047 Uiso 1 1 calc R . .
C31 C 0.4806(5) 0.1324(3) 0.0672(5) 0.0325(19) Uani 1 1 d . . .
H31 H 0.4568 0.1519 0.0255 0.039 Uiso 1 1 calc R . .
C32 C 0.5266(4) 0.0927(2) 0.0493(5) 0.0279(17) Uani 1 1 d . . .
H32 H 0.5341 0.0852 -0.0051 0.033 Uiso 1 1 calc R . .
C33 C 0.5615(4) 0.0640(2) 0.1118(4) 0.0212(15) Uani 1 1 d . . .
C34 C 0.6104(4) 0.0207(2) 0.0947(4) 0.0195(15) Uani 1 1 d . . .
C35 C 0.6168(4) 0.0023(2) 0.0156(4) 0.0214(15) Uani 1 1 d . . .
H35 H 0.5908 0.0176 -0.0302 0.026 Uiso 1 1 calc R . .
C36 C 0.6620(4) -0.0385(2) 0.0072(4) 0.0212(15) Uani 1 1 d . . .
H36 H 0.6680 -0.0513 -0.0445 0.025 Uiso 1 1 calc R . .
C37 C 0.6993(4) -0.0607(2) 0.0787(4) 0.0183(14) Uani 1 1 d . . .
C38 C 0.7457(4) -0.1061(2) 0.0775(4) 0.0197(15) Uani 1 1 d . . .
C39 C 0.7456(4) -0.1335(2) 0.0079(4) 0.0239(16) Uani 1 1 d . . .
H39 H 0.7178 -0.1232 -0.0414 0.029 Uiso 1 1 calc R . .
C40 C 0.7876(5) -0.1767(2) 0.0120(4) 0.0263(17) Uani 1 1 d . . .
H40 H 0.7883 -0.1955 -0.0345 0.032 Uiso 1 1 calc R . .
C41 C 0.8283(5) -0.1914(3) 0.0859(4) 0.0292(17) Uani 1 1 d . . .
H41 H 0.8566 -0.2202 0.0901 0.035 Uiso 1 1 calc R . .
C42 C 0.8258(4) -0.1619(2) 0.1540(4) 0.0245(16) Uani 1 1 d . . .
H42 H 0.8533 -0.1714 0.2040 0.029 Uiso 1 1 calc R . .
C43 C 0.6883(5) -0.1575(2) 0.3826(4) 0.0260(17) Uani 1 1 d . . .
H43 H 0.6615 -0.1685 0.3333 0.031 Uiso 1 1 calc R . .
C44 C 0.6835(5) -0.1843(3) 0.4523(5) 0.0299(18) Uani 1 1 d . . .
H44 H 0.6552 -0.2132 0.4498 0.036 Uiso 1 1 calc R . .
C45 C 0.7212(5) -0.1677(2) 0.5257(5) 0.0312(18) Uani 1 1 d . . .
H45 H 0.7179 -0.1849 0.5737 0.037 Uiso 1 1 calc R . .
C46 C 0.7643(5) -0.1249(2) 0.5276(4) 0.0280(17) Uani 1 1 d . . .
H46 H 0.7893 -0.1127 0.5768 0.034 Uiso 1 1 calc R . .
C47 C 0.7692(4) -0.1006(2) 0.4542(4) 0.0180(14) Uani 1 1 d . . .
C48 C 0.8152(4) -0.0550(2) 0.4502(4) 0.0177(14) Uani 1 1 d . . .
C49 C 0.8473(4) -0.0295(2) 0.5203(4) 0.0204(15) Uani 1 1 d . . .
H49 H 0.8393 -0.0406 0.5728 0.024 Uiso 1 1 calc R . .
C50 C 0.8906(4) 0.0119(2) 0.5097(4) 0.0210(15) Uani 1 1 d . . .
H50 H 0.9119 0.0297 0.5547 0.025 Uiso 1 1 calc R . .
C51 C 0.9021(4) 0.0268(2) 0.4286(4) 0.0160(13) Uani 1 1 d . . .
C52 C 0.9490(4) 0.0704(2) 0.4097(4) 0.0175(14) Uani 1 1 d . . .
C53 C 0.9762(4) 0.1027(2) 0.4710(4) 0.0210(15) Uani 1 1 d . . .
H53 H 0.9659 0.0971 0.5254 0.025 Uiso 1 1 calc R . .
C54 C 1.0184(4) 0.1426(2) 0.4501(4) 0.0259(16) Uani 1 1 d . . .
H54 H 1.0371 0.1644 0.4902 0.031 Uiso 1 1 calc R . .
C55 C 1.0331(4) 0.1504(2) 0.3690(4) 0.0242(16) Uani 1 1 d . . .
H55 H 1.0611 0.1774 0.3531 0.029 Uiso 1 1 calc R . .
C56 C 1.0046(4) 0.1165(2) 0.3124(4) 0.0244(16) Uani 1 1 d . . .
H56 H 1.0155 0.1213 0.2579 0.029 Uiso 1 1 calc R . .
C57 C 0.2917(6) -0.0456(3) 0.2307(5) 0.039(2) Uani 1 1 d . . .
H57 H 0.3188 -0.0743 0.2233 0.047 Uiso 1 1 calc R . .
C58 C 0.2080(6) -0.0458(3) 0.2509(4) 0.036(2) Uani 1 1 d . . .
H58 H 0.1808 -0.0744 0.2581 0.044 Uiso 1 1 calc R . .
C60 C 0.2090(5) 0.0389(3) 0.2494(5) 0.0355(19) Uani 1 1 d . . .
H60 H 0.1811 0.0675 0.2552 0.043 Uiso 1 1 calc R . .
C61 C 0.2924(6) 0.0389(3) 0.2303(5) 0.040(2) Uani 1 1 d . . .
H61 H 0.3199 0.0675 0.2232 0.048 Uiso 1 1 calc R . .
C1S C 1.1235(6) 0.3100(3) 0.1993(5) 0.045(2) Uani 1 1 d . . .
H1SA H 1.1276 0.2935 0.1485 0.067 Uiso 1 1 calc R . .
H1SB H 1.1787 0.3224 0.2182 0.067 Uiso 1 1 calc R . .
H1SC H 1.0832 0.3354 0.1910 0.067 Uiso 1 1 calc R . .
C2S C 0.8686(6) 0.2291(3) 0.7930(5) 0.042(2) Uani 1 1 d . . .
H2SC H 0.8211 0.2505 0.7848 0.062 Uiso 1 1 calc R . .
H2SA H 0.8834 0.2175 0.7409 0.062 Uiso 1 1 calc R . .
H2SB H 0.9169 0.2452 0.8202 0.062 Uiso 1 1 calc R . .
C3S C 1.0048(5) 0.2141(3) 0.0622(5) 0.0363(19) Uani 1 1 d . . .
H3SC H 1.0597 0.2075 0.0906 0.054 Uiso 1 1 calc R . .
H3SB H 0.9918 0.2470 0.0675 0.054 Uiso 1 1 calc R . .
H3SA H 1.0061 0.2063 0.0051 0.054 Uiso 1 1 calc R . .
B1 B 1.2119(6) 0.1690(3) 0.2077(5) 0.030(2) Uani 1 1 d . . .
B2 B 0.5511(6) 0.1851(3) 0.4182(5) 0.030(2) Uani 1 1 d . . .
B3 B 0.4984(6) -0.1100(3) 0.1680(6) 0.031(2) Uani 1 1 d . . .
B4 B 1.0137(5) -0.1275(3) 0.3148(5) 0.028(2) Uani 1 1 d . . .

loop_
_atom_site_aniso_label
_atom_site_aniso_U_11
_atom_site_aniso_U_22
_atom_site_aniso_U_33
_atom_site_aniso_U_23
_atom_site_aniso_U_13
_atom_site_aniso_U_12
Ag1 0.0345(3) 0.0244(3) 0.0137(3) 0.0010(2) -0.0005(2) 0.0021(3)
Ag2 0.0283(3) 0.0251(3) 0.0155(3) -0.0001(2) 0.0033(2) -0.0001(2)
Ag3 0.0343(3) 0.0246(3) 0.0150(3) -0.0011(2) -0.0031(2) 0.0001(3)
Ag4 0.0386(4) 0.0270(3) 0.0194(3) -0.0049(2) 0.0031(2) -0.0023(3)
F5 0.037(3) 0.052(3) 0.108(5) -0.021(3) 0.005(3) 0.014(3)
F6 0.057(3) 0.060(3) 0.047(3) -0.022(3) -0.012(3) 0.014(3)
F7 0.141(6) 0.042(3) 0.045(3) -0.001(3) 0.037(4) -0.033(3)
F8 0.040(3) 0.024(2) 0.055(3) 0.000(2) 0.017(2) 0.005(2)
F9 0.037(3) 0.028(2) 0.062(3) -0.007(2) 0.005(2) 0.000(2)
F10 0.109(5) 0.065(4) 0.042(3) 0.003(3) -0.032(3) -0.013(3)
F11 0.044(3) 0.035(3) 0.098(4) -0.004(3) 0.022(3) 0.001(2)
F12 0.038(3) 0.055(3) 0.038(3) 0.001(2) -0.006(2) -0.018(2)
F13 0.043(3) 0.028(2) 0.025(2) -0.0010(18) -0.0027(19) 0.002(2)
F14 0.048(3) 0.035(3) 0.048(3) -0.001(2) 0.013(2) -0.012(2)
F15 0.055(3) 0.030(2) 0.036(3) -0.007(2) 0.009(2) -0.019(2)
F16 0.064(4) 0.076(4) 0.030(3) -0.001(2) -0.014(2) 0.034(3)
O1SA 0.064(5) 0.094(6) 0.078(5) -0.018(4) 0.038(4) -0.041(5)
O2SA 0.038(4) 0.049(4) 0.057(4) -0.005(3) 0.002(3) -0.011(3)
O3SA 0.028(3) 0.027(3) 0.069(4) -0.003(3) 0.005(3) 0.000(2)
O1SB 0.116(6) 0.041(4) 0.031(4) -0.007(3) 0.016(4) -0.001(4)
O2SB 0.083(6) 0.097(6) 0.057(5) 0.025(4) -0.019(4) -0.042(5)
O3SB 0.024(3) 0.037(3) 0.059(4) -0.009(3) 0.016(3) 0.002(2)
N1 0.021(3) 0.011(3) 0.021(3) 0.001(2) 0.006(2) -0.002(2)
N2 0.019(3) 0.015(3) 0.019(3) 0.001(2) 0.001(2) -0.003(2)
N3 0.019(3) 0.017(3) 0.019(3) 0.003(2) 0.002(2) 0.002(2)
N4 0.026(3) 0.018(3) 0.019(3) 0.002(2) 0.005(2) 0.003(2)
N5 0.021(3) 0.020(3) 0.028(3) -0.002(3) 0.004(3) -0.007(3)
N6 0.018(3) 0.018(3) 0.016(3) 0.005(2) 0.003(2) 0.001(2)
N7 0.020(3) 0.018(3) 0.018(3) 0.003(2) 0.003(2) 0.000(2)
N8 0.020(3) 0.017(3) 0.032(3) -0.001(2) 0.009(3) -0.003(2)
N9 0.027(3) 0.018(3) 0.034(4) -0.004(3) 0.007(3) -0.003(3)
N10 0.021(3) 0.016(3) 0.023(3) 0.001(2) -0.001(3) 0.002(2)
N11 0.019(3) 0.014(3) 0.017(3) -0.002(2) -0.001(2) 0.001(2)
N12 0.022(3) 0.019(3) 0.025(3) -0.003(2) 0.002(3) 0.003(2)
N13 0.020(3) 0.020(3) 0.020(3) -0.002(2) -0.001(2) -0.004(2)
N14 0.018(3) 0.015(3) 0.019(3) 0.001(2) 0.006(2) 0.000(2)
N15 0.021(3) 0.019(3) 0.017(3) -0.001(2) 0.005(2) 0.000(2)
N16 0.021(3) 0.019(3) 0.023(3) 0.001(2) 0.002(3) -0.001(2)
N1S 0.062(6) 0.038(4) 0.046(5) -0.013(4) 0.019(4) -0.009(4)
N2S 0.034(4) 0.044(4) 0.033(4) -0.002(3) -0.006(3) -0.008(3)
N3S 0.018(3) 0.032(4) 0.030(3) 0.003(3) 0.005(3) 0.000(3)
C1 0.021(4) 0.021(4) 0.026(4) 0.003(3) 0.002(3) -0.001(3)
C2 0.028(4) 0.016(4) 0.028(4) -0.002(3) 0.003(3) 0.004(3)
C3 0.028(4) 0.021(4) 0.029(4) -0.010(3) 0.006(3) -0.005(3)
C4 0.015(4) 0.023(4) 0.025(4) -0.002(3) 0.005(3) -0.002(3)
C5 0.018(4) 0.018(4) 0.021(3) 0.005(3) 0.003(3) -0.002(3)
C6 0.011(3) 0.019(3) 0.015(3) 0.001(3) 0.003(3) 0.000(3)
C7 0.018(4) 0.025(4) 0.015(3) 0.002(3) 0.000(3) 0.003(3)
C8 0.018(4) 0.028(4) 0.019(3) 0.005(3) -0.006(3) 0.001(3)
C9 0.015(3) 0.021(4) 0.019(3) 0.004(3) -0.002(3) -0.004(3)
C10 0.013(3) 0.016(3) 0.024(4) 0.003(3) 0.001(3) -0.002(3)
C11 0.031(4) 0.022(4) 0.030(4) 0.002(3) 0.002(3) 0.004(3)
C12 0.041(5) 0.024(4) 0.035(4) 0.008(3) 0.003(4) 0.007(4)
C13 0.037(5) 0.019(4) 0.046(5) 0.002(3) 0.006(4) 0.007(3)
C14 0.030(5) 0.029(4) 0.031(4) -0.007(3) 0.006(4) 0.009(3)
C15 0.027(4) 0.031(4) 0.029(4) -0.004(3) 0.007(3) -0.006(3)
C16 0.037(5) 0.023(4) 0.036(4) 0.001(3) 0.003(4) -0.005(3)
C17 0.032(5) 0.025(4) 0.045(5) -0.012(4) 0.002(4) -0.007(3)
C18 0.034(5) 0.027(4) 0.022(4) -0.003(3) -0.004(3) 0.001(3)
C19 0.017(4) 0.019(4) 0.022(4) -0.002(3) -0.002(3) 0.003(3)
C20 0.013(3) 0.018(3) 0.019(3) -0.001(3) -0.006(3) 0.003(3)
C21 0.036(4) 0.027(4) 0.018(3) -0.003(3) -0.002(3) -0.001(3)
C22 0.034(4) 0.027(4) 0.018(3) 0.005(3) 0.003(3) -0.004(3)
C23 0.019(4) 0.021(4) 0.024(4) -0.002(3) 0.005(3) 0.004(3)
C24 0.019(4) 0.019(4) 0.033(4) 0.004(3) 0.012(3) 0.002(3)
C25 0.036(4) 0.025(4) 0.021(4) 0.002(3) 0.006(3) 0.008(3)
C26 0.037(5) 0.033(5) 0.040(5) 0.011(4) 0.016(4) -0.003(4)
C27 0.036(5) 0.023(4) 0.056(6) 0.005(4) 0.023(4) 0.001(4)
C28 0.030(4) 0.027(4) 0.039(5) -0.004(3) 0.011(4) -0.001(3)
C29 0.028(4) 0.028(4) 0.039(4) -0.009(3) 0.008(4) -0.006(3)
C30 0.025(4) 0.022(4) 0.069(6) -0.008(4) 0.003(4) 0.004(3)
C59 0.036(5) 0.044(5) 0.020(4) 0.000(4) 0.001(3) -0.008(4)
C62 0.040(5) 0.050(5) 0.029(4) -0.004(4) 0.006(4) 0.000(4)
C31 0.029(4) 0.022(4) 0.044(5) 0.002(3) -0.008(4) -0.001(3)
C32 0.023(4) 0.024(4) 0.035(4) 0.006(3) -0.004(3) 0.001(3)
C33 0.012(4) 0.018(4) 0.034(4) -0.002(3) 0.002(3) -0.003(3)
C34 0.012(3) 0.019(4) 0.027(4) 0.002(3) 0.002(3) -0.006(3)
C35 0.020(4) 0.025(4) 0.019(3) 0.003(3) 0.002(3) 0.001(3)
C36 0.025(4) 0.024(4) 0.015(3) 0.002(3) 0.005(3) -0.001(3)
C37 0.013(3) 0.015(3) 0.027(4) -0.001(3) 0.003(3) -0.003(3)
C38 0.016(4) 0.021(4) 0.022(3) -0.002(3) 0.003(3) -0.006(3)
C39 0.022(4) 0.021(4) 0.027(4) -0.008(3) -0.008(3) 0.000(3)
C40 0.032(4) 0.020(4) 0.027(4) -0.006(3) 0.007(3) -0.001(3)
C41 0.031(4) 0.022(4) 0.035(4) -0.001(3) 0.007(4) 0.002(3)
C42 0.020(4) 0.025(4) 0.028(4) 0.003(3) -0.002(3) -0.002(3)
C43 0.030(4) 0.023(4) 0.024(4) -0.006(3) -0.004(3) -0.007(3)
C44 0.030(4) 0.019(4) 0.041(5) 0.003(3) 0.001(4) -0.009(3)
C45 0.039(5) 0.022(4) 0.032(4) 0.013(3) 0.002(4) -0.005(3)
C46 0.028(4) 0.029(4) 0.027(4) 0.006(3) 0.001(3) -0.006(3)
C47 0.016(4) 0.021(4) 0.017(3) 0.003(3) 0.001(3) -0.003(3)
C48 0.024(4) 0.019(4) 0.011(3) 0.004(3) 0.003(3) 0.002(3)
C49 0.017(4) 0.024(4) 0.019(3) 0.004(3) -0.001(3) -0.006(3)
C50 0.021(4) 0.022(4) 0.019(3) -0.005(3) -0.001(3) -0.002(3)
C51 0.010(3) 0.019(3) 0.019(3) 0.001(3) 0.001(3) 0.005(3)
C52 0.015(4) 0.018(4) 0.018(3) 0.002(3) -0.004(3) 0.001(3)
C53 0.022(4) 0.023(4) 0.018(3) -0.003(3) 0.005(3) 0.000(3)
C54 0.027(4) 0.018(4) 0.033(4) -0.003(3) 0.002(3) 0.000(3)
C55 0.025(4) 0.014(3) 0.034(4) 0.004(3) 0.003(3) -0.005(3)
C56 0.020(4) 0.028(4) 0.025(4) 0.002(3) 0.001(3) -0.007(3)
C57 0.059(6) 0.033(5) 0.025(4) -0.001(3) -0.003(4) 0.017(4)
C58 0.049(6) 0.041(5) 0.018(4) -0.003(3) -0.002(4) -0.011(4)
C60 0.038(5) 0.036(5) 0.031(4) 0.000(3) -0.002(4) 0.007(4)
C61 0.050(6) 0.044(5) 0.027(4) 0.003(4) 0.001(4) -0.013(4)
C1S 0.055(6) 0.043(5) 0.037(5) 0.006(4) 0.010(4) -0.008(4)
C2S 0.042(5) 0.027(5) 0.055(6) 0.007(4) -0.001(4) 0.002(4)
C3S 0.031(5) 0.036(5) 0.041(5) 0.008(4) 0.003(4) -0.003(4)
B1 0.031(5) 0.037(5) 0.024(4) -0.002(4) 0.004(4) 0.002(4)
B2 0.032(5) 0.023(5) 0.035(5) 0.003(4) 0.007(4) -0.002(4)
B3 0.025(5) 0.037(5) 0.034(5) 0.002(4) 0.006(4) -0.002(4)
B4 0.024(5) 0.030(5) 0.028(4) 0.003(4) -0.005(4) -0.004(4)

loop_
_atom_type_symbol
_atom_type_description
_atom_type_scat_dispersion_real
_atom_type_scat_dispersion_imag
_atom_type_scat_source
C C 0.0033 0.0016 'International Tables Vol C Tables 4.2.6.8 and 6.1.1.4'
H H 0.0000 0.0000 'International Tables Vol C Tables 4.2.6.8 and 6.1.1.4'
B B 0.0013 0.0007 'International Tables Vol C Tables 4.2.6.8 and 6.1.1.4'
N N 0.0061 0.0033 'International Tables Vol C Tables 4.2.6.8 and 6.1.1.4'
F F 0.0171 0.0103 'International Tables Vol C Tables 4.2.6.8 and 6.1.1.4'
Ag Ag -0.8971 1.1015 'International Tables Vol C Tables 4.2.6.8 and 6.1.1.4'
O O 0.0106 0.0060 'International Tables Vol C Tables 4.2.6.8 and 6.1.1.4'

loop_
_geom_angle_atom_site_label_1
_geom_angle_atom_site_label_2
_geom_angle_atom_site_label_3
_geom_angle
N1 Ag1 N15 131.71(19)
N1 Ag1 N16 140.8(2)
N15 Ag1 N16 71.6(2)
N1 Ag1 N2 71.80(19)
N15 Ag1 N2 135.44(19)
N16 Ag1 N2 116.25(19)
N3 Ag2 N6 138.43(19)
N3 Ag2 N4 70.85(19)
N6 Ag2 N4 138.89(19)
N3 Ag2 N5 141.02(19)
N6 Ag2 N5 70.5(2)
N4 Ag2 N5 104.42(19)
N14 Ag3 N12 144.0(2)
N14 Ag3 N13 71.72(19)
N12 Ag3 N13 120.1(2)
N14 Ag3 N11 123.75(18)
N12 Ag3 N11 71.21(19)
N13 Ag3 N11 140.01(19)
N8 Ag4 N10 132.2(2)
N8 Ag4 N7 71.6(2)
N10 Ag4 N7 139.3(2)
N8 Ag4 N9 137.3(2)
N10 Ag4 N9 71.5(2)
N7 Ag4 N9 115.88(19)
C5 N1 C1 117.8(6)
C5 N1 Ag1 118.4(4)
C1 N1 Ag1 123.1(4)
C6 N2 N3 121.4(5)
C6 N2 Ag1 115.5(4)
N3 N2 Ag1 121.8(4)
C9 N3 N2 119.9(5)
C9 N3 Ag2 119.3(4)
N2 N3 Ag2 120.8(4)
C14 N4 C10 117.8(6)
C14 N4 Ag2 125.3(5)
C10 N4 Ag2 116.1(4)
C19 N5 C15 118.6(6)
C19 N5 Ag2 116.7(4)
C15 N5 Ag2 124.6(5)
N7 N6 C20 120.6(5)
N7 N6 Ag2 119.9(4)
C20 N6 Ag2 119.0(4)
N6 N7 C23 121.2(5)
N6 N7 Ag4 120.6(4)
C23 N7 Ag4 116.2(4)
C28 N8 C24 117.4(6)
C28 N8 Ag4 124.1(5)
C24 N8 Ag4 118.1(4)
C33 N9 C29 118.8(6)
C33 N9 Ag4 116.8(4)
C29 N9 Ag4 124.1(5)
N11 N10 C34 121.2(5)
N11 N10 Ag4 120.2(4)
C34 N10 Ag4 117.8(4)
C37 N11 N10 121.2(5)
C37 N11 Ag3 118.1(4)
N10 N11 Ag3 120.7(4)
C42 N12 C38 119.4(6)
C42 N12 Ag3 122.1(5)
C38 N12 Ag3 117.8(4)
C43 N13 C47 118.2(6)
C43 N13 Ag3 123.4(4)
C47 N13 Ag3 117.3(4)
N15 N14 C48 121.1(5)
N15 N14 Ag3 120.8(4)
C48 N14 Ag3 117.8(4)
N14 N15 C51 121.3(5)
N14 N15 Ag1 121.0(4)
C51 N15 Ag1 117.7(4)
C56 N16 C52 117.1(6)
C56 N16 Ag1 125.2(5)
C52 N16 Ag1 117.2(4)
O1SA N1S O1SB 123.1(9)
O1SA N1S C1S 116.7(8)
O1SB N1S C1S 120.1(8)
O2SB N2S O2SA 124.1(7)
O2SB N2S C2S 118.9(7)
O2SA N2S C2S 116.9(7)
O3SA N3S O3SB 123.1(6)
O3SA N3S C3S 118.9(6)
O3SB N3S C3S 118.0(6)
N1 C1 C2 122.5(6)
C1 C2 C3 119.6(6)
C2 C3 C4 117.9(6)
C5 C4 C3 119.9(6)
N1 C5 C4 122.3(6)
N1 C5 C6 116.0(6)
C4 C5 C6 121.7(6)
N2 C6 C7 120.6(6)
N2 C6 C5 116.8(5)
C7 C6 C5 122.5(6)
C8 C7 C6 117.7(6)
C7 C8 C9 119.2(6)
N3 C9 C8 121.1(6)
N3 C9 C10 116.7(6)
C8 C9 C10 122.1(6)
N4 C10 C11 122.1(6)
N4 C10 C9 116.3(5)
C11 C10 C9 121.6(6)
C12 C11 C10 119.5(7)
C11 C12 C13 119.0(7)
C14 C13 C12 117.8(7)
N4 C14 C13 123.8(7)
N5 C15 C16 123.2(7)
C17 C16 C15 117.7(7)
C18 C17 C16 118.9(7)
C19 C18 C17 119.5(7)
N5 C19 C18 122.1(6)
N5 C19 C20 116.9(6)
C18 C19 C20 121.0(6)
N6 C20 C21 119.7(6)
N6 C20 C19 116.2(6)
C21 C20 C19 124.1(6)
C22 C21 C20 119.4(6)
C21 C22 C23 118.7(7)
N7 C23 C22 120.4(6)
N7 C23 C24 115.6(6)
C22 C23 C24 124.0(6)
N8 C24 C25 122.3(6)
N8 C24 C23 116.6(6)
C25 C24 C23 121.1(6)
C26 C25 C24 119.3(7)
C27 C26 C25 118.9(7)
C26 C27 C28 118.3(7)
N8 C28 C27 123.7(7)
N9 C29 C30 122.7(7)
C31 C30 C29 118.7(6)
C58 C59 C60 117.1(6)
C61 C62 C57 116.3(6)
C32 C31 C30 118.2(7)
C33 C32 C31 120.3(7)
N9 C33 C32 121.4(7)
N9 C33 C34 116.9(6)
C32 C33 C34 121.7(7)
N10 C34 C35 119.8(6)
N10 C34 C33 116.4(6)
C35 C34 C33 123.8(6)
C36 C35 C34 118.9(6)
C35 C36 C37 118.4(6)
N11 C37 C36 120.4(6)
N11 C37 C38 116.4(6)
C36 C37 C38 123.2(6)
N12 C38 C39 121.4(6)
N12 C38 C37 116.1(6)
C39 C38 C37 122.4(6)
C38 C39 C40 119.2(6)
C41 C40 C39 119.4(7)
C40 C41 C42 118.3(7)
N12 C42 C41 122.2(6)
N13 C43 C44 122.9(6)
C45 C44 C43 118.8(7)
C44 C45 C46 119.6(7)
C45 C46 C47 118.4(7)
N13 C47 C46 122.1(6)
N13 C47 C48 115.7(5)
C46 C47 C48 122.1(6)
N14 C48 C49 120.2(6)
N14 C48 C47 116.3(5)
C49 C48 C47 123.4(6)
C50 C49 C48 118.8(6)
C49 C50 C51 118.4(6)
N15 C51 C50 120.3(6)
N15 C51 C52 116.5(5)
C50 C51 C52 123.1(6)
N16 C52 C53 121.9(6)
N16 C52 C51 116.5(5)
C53 C52 C51 121.6(6)
C54 C53 C52 119.2(6)
C53 C54 C55 119.6(6)
C54 C55 C56 117.4(6)
N16 C56 C55 124.8(7)
C58 C57 C62 122.3(7)
C57 C58 C59 121.3(7)
C61 C60 C59 121.3(7)
C60 C61 C62 121.6(7)
F1B B1 F4A 90(2)
F1B B1 F2A 152(2)
F4A B1 F2A 110.4(7)
F1B B1 F1A 44(2)
F4A B1 F1A 110.7(7)
F2A B1 F1A 109.0(7)
F1B B1 F3A 81(2)
F4A B1 F3A 110.6(7)
F2A B1 F3A 108.4(7)
F1A B1 F3A 107.7(7)
F1B B1 F2B 118(3)
F4A B1 F2B 119.5(14)
F2A B1 F2B 69.4(15)
F1A B1 F2B 126.9(14)
F3A B1 F2B 39.4(13)
F1B B1 F4B 85(3)
F4A B1 F4B 123(2)
F2A B1 F4B 67(2)
F1A B1 F4B 42(2)
F3A B1 F4B 124(2)
F2B B1 F4B 112(3)
F1B B1 F3B 123(3)
F4A B1 F3B 35.4(18)
F2A B1 F3B 75(2)
F1A B1 F3B 124.4(18)
F3A B1 F3B 123.9(18)
F2B B1 F3B 107(2)
F4B B1 F3B 109(3)
F7 B2 F5 109.3(7)
F7 B2 F6 110.3(7)
F5 B2 F6 108.5(7)
F7 B2 F8 109.6(7)
F5 B2 F8 109.1(7)
F6 B2 F8 110.0(7)
F12 B3 F10 111.2(7)
F12 B3 F11 109.2(7)
F10 B3 F11 110.5(7)
F12 B3 F9 108.7(7)
F10 B3 F9 109.7(7)
F11 B3 F9 107.4(7)
F13 B4 F16 111.1(7)
F13 B4 F14 110.7(6)
F16 B4 F14 108.5(7)
F13 B4 F15 111.0(6)
F16 B4 F15 108.3(6)
F14 B4 F15 107.1(7)

loop_
_geom_bond_atom_site_label_1
_geom_bond_atom_site_label_2
_geom_bond_distance
Ag1 N1 2.264(5)
Ag1 N15 2.301(5)
Ag1 N16 2.302(5)
Ag1 N2 2.348(5)
Ag2 N3 2.284(5)
Ag2 N6 2.290(5)
Ag2 N4 2.355(5)
Ag2 N5 2.360(5)
Ag3 N14 2.279(5)
Ag3 N12 2.284(6)
Ag3 N13 2.299(6)
Ag3 N11 2.304(5)
Ag4 N8 2.268(6)
Ag4 N10 2.290(6)
Ag4 N7 2.324(5)
Ag4 N9 2.325(6)
F5 B2 1.375(10)
F6 B2 1.388(10)
F7 B2 1.354(10)
F8 B2 1.401(9)
F9 B3 1.417(10)
F10 B3 1.365(10)
F11 B3 1.385(10)
F12 B3 1.363(10)
F13 B4 1.367(9)
F14 B4 1.390(10)
F15 B4 1.414(9)
F16 B4 1.382(9)
F1A B1 1.386(11)
F2A B1 1.385(10)
F3A B1 1.417(10)
F4A B1 1.360(10)
F1B B1 1.18(4)
F2B B1 1.42(3)
F3B B1 1.50(4)
F4B B1 1.45(5)
O1SA N1S 1.210(9)
O2SA N2S 1.216(8)
O3SA N3S 1.214(7)
O1SB N1S 1.210(9)
O2SB N2S 1.195(8)
O3SB N3S 1.222(7)
N1 C5 1.346(8)
N1 C1 1.347(8)
N2 C6 1.327(8)
N2 N3 1.346(7)
N3 C9 1.337(8)
N4 C14 1.335(8)
N4 C10 1.354(8)
N5 C19 1.330(8)
N5 C15 1.332(9)
N6 N7 1.339(7)
N6 C20 1.343(8)
N7 C23 1.343(8)
N8 C28 1.337(9)
N8 C24 1.348(9)
N9 C33 1.334(9)
N9 C29 1.343(9)
N10 N11 1.336(7)
N10 C34 1.344(8)
N11 C37 1.325(8)
N12 C42 1.333(8)
N12 C38 1.353(8)
N13 C43 1.343(8)
N13 C47 1.349(8)
N14 N15 1.333(7)
N14 C48 1.350(8)
N15 C51 1.344(8)
N16 C56 1.327(8)
N16 C52 1.352(8)
N1S C1S 1.481(10)
N2S C2S 1.495(10)
N3S C3S 1.464(9)
C1 C2 1.377(9)
C2 C3 1.381(10)
C3 C4 1.385(9)
C4 C5 1.373(9)
C5 C6 1.500(9)
C6 C7 1.412(8)
C7 C8 1.368(9)
C8 C9 1.387(9)
C9 C10 1.486(9)
C10 C11 1.387(9)
C11 C12 1.381(10)
C12 C13 1.396(10)
C13 C14 1.390(10)
C15 C16 1.392(10)
C16 C17 1.386(10)
C17 C18 1.382(10)
C18 C19 1.380(9)
C19 C20 1.490(9)
C20 C21 1.413(9)
C21 C22 1.353(10)
C22 C23 1.395(9)
C23 C24 1.486(9)
C24 C25 1.385(9)
C25 C26 1.383(10)
C26 C27 1.377(11)
C27 C28 1.386(10)
C29 C30 1.385(9)
C30 C31 1.383(9)
C59 C58 1.385(10)
C59 C60 1.433(9)
C62 C61 1.410(10)
C62 C57 1.412(10)
C31 C32 1.383(10)
C32 C33 1.381(9)
C33 C34 1.488(9)
C34 C35 1.403(9)
C35 C36 1.371(9)
C36 C37 1.410(9)
C37 C38 1.481(9)
C38 C39 1.376(9)
C39 C40 1.390(9)
C40 C41 1.380(10)
C41 C42 1.396(10)
C43 C44 1.377(10)
C44 C45 1.376(10)
C45 C46 1.388(9)
C46 C47 1.390(9)
C47 C48 1.485(9)
C48 C49 1.411(9)
C49 C50 1.375(9)
C50 C51 1.417(9)
C51 C52 1.485(9)
C52 C53 1.396(9)
C53 C54 1.370(9)
C54 C55 1.380(10)
C55 C56 1.382(9)
C57 C58 1.376(12)
C60 C61 1.367(12)
